data_2107808
loop_
_publ_author_name
'Reilly, Anthony M.'
'Cooper, Richard I.'
'Adjiman, Claire S.'
'Bhattacharya, Saswata'
'Boese, A. Daniel'
'Brandenburg, Jan Gerit'
'Bygrave, Peter J.'
'Bylsma, Rita'
'Campbell, Josh E.'
'Car, Roberto'
'Case, David H.'
'Chadha, Renu'
'Cole, Jason C.'
'Cosburn, Katherine'
'Cuppen, Herma M.'
'Curtis, Farren'
'Day, Graeme M.'
'DiStasio Jr, Robert A.'
'Dzyabchenko, Alexander'
'van Eijck, Bouke P.'
'Elking, Dennis M.'
'van den Ende, Joost A.'
'Facelli, Julio C.'
'Ferraro, Marta B.'
'Fusti-Molnar, Laszlo'
'Gatsiou, Christina-Anna'
'Gee, Thomas S.'
'de Gelder, Ren\'e'
'Ghiringhelli, Luca M.'
'Goto, Hitoshi'
'Grimme, Stefan'
'Guo, Rui'
'Hofmann, Detlef W. M.'
'Hoja, Johannes'
'Hylton, Rebecca K.'
'Iuzzolino, Luca'
'Jankiewicz, Wojciech'
'de Jong, Dani\"el T.'
'Kendrick, John'
'de Klerk, Niek J. J.'
'Ko, Hsin-Yu'
'Kuleshova, Liudmila N.'
'Li, Xiayue'
'Lohani, Sanjaya'
'Leusen, Frank J. J.'
'Lund, Albert M.'
'Lv, Jian'
'Ma, Yanming'
'Marom, Noa'
'Masunov, Art\"em E.'
'McCabe, Patrick'
'McMahon, David P.'
'Meekes, Hugo'
'Metz, Michael P.'
'Misquitta, Alston J.'
'Mohamed, Sharmarke'
'Monserrat, Bartomeu'
'Needs, Richard J.'
'Neumann, Marcus A.'
'Nyman, Jonas'
'Obata, Shigeaki'
'Oberhofer, Harald'
'Oganov, Artem R.'
'Orendt, Anita M.'
'Pagola, Gabriel I.'
'Pantelides, Constantinos C.'
'Pickard, Chris J.'
'Podeszwa, Rafal'
'Price, Louise S.'
'Price, Sarah L.'
'Pulido, Angeles'
'Read, Murray G.'
'Reuter, Karsten'
'Schneider, Elia'
'Schober, Christoph'
'Shields, Gregory P.'
'Singh, Pawanpreet'
'Sugden, Isaac J.'
'Szalewicz, Krzysztof'
'Taylor, Christopher R.'
'Tkatchenko, Alexandre'
'Tuckerman, Mark E.'
'Vacarro, Francesca'
'Vasileiadis, Manolis'
'Vazquez-Mayagoitia, Alvaro'
'Vogt, Leslie'
'Wang, Yanchao'
'Watson, Rona E.'
'de Wijs, Gilles A.'
'Yang, Jack'
'Zhu, Qiang'
'Groom, Colin R.'

_publ_section_title
;
 Report on the sixth blind test of organic crystal structure prediction
 methods
;
_journal_issue 4
_journal_name_full 'Acta Crystallographica Section B'
_journal_page_first 439
_journal_page_last 459
_journal_paper_doi 10.1107/S2052520616007447
_journal_volume 72
_journal_year 2016
_chemical_compound_source 'see text'
_chemical_formula_moiety 'C8 N4 S3'
_chemical_formula_sum 'C8 N4 S3'
_chemical_formula_weight 248.33
_space_group_IT_number 29
_symmetry_cell_setting orthorhombic
_symmetry_Int_Tables_number 29
_symmetry_space_group_name_Hall 'P 2c -2ac'
_symmetry_space_group_name_H-M 'P c a 21'
_atom_sites_solution_hydrogens ' .'
_atom_sites_solution_primary ' ?'
_atom_sites_solution_secondary ' ?'
_cell_angle_alpha 90
_cell_angle_beta 90
_cell_angle_gamma 90
_cell_formula_units_Z 4
_cell_length_a 10.93220
_cell_length_b 10.51700
_cell_length_c 9.54140
_cell_volume 1097.012
_computing_publication_material 'PLATON (Spek, 2003)'
_diffrn_radiation_probe x-ray
_diffrn_radiation_type MoK\a
_diffrn_radiation_wavelength 0.71073
_diffrn_reflns_reduction_process
;
;
_exptl_absorpt_coefficient_mu 0.644
_exptl_absorpt_correction_type ' ?'
_exptl_crystal_colour ' ?'
_exptl_crystal_density_diffrn 1.504
_exptl_crystal_density_method 'Not Measured'
_exptl_crystal_description ' ?'
_exptl_crystal_F_000 496
_refine_ls_abs_structure_details 'Flack (1983)'
_refine_ls_extinction_method ' ?'
_refine_ls_hydrogen_treatment ' .'
_refine_ls_number_restraints 0
_refine_ls_weighting_scheme ?
_cod_data_source_file XXII-1_Goto_Obata.cif
_cod_data_source_block XXII_R068
_cod_original_cell_volume 1097.013
_cod_struct_determination_method theoretical
_cod_database_code 2107808

loop_
_symmetry_equiv_pos_site_id
_symmetry_equiv_pos_as_xyz
1 x,y,z
2 -x,-y,1/2+z
3 1/2-x,y,1/2+z
4 1/2+x,-y,z

loop_
_atom_site_label
_atom_site_type_symbol
_atom_site_thermal_displace_type
_atom_site_fract_x
_atom_site_fract_y
_atom_site_fract_z
_atom_site_occupancy
_atom_site_U_iso_or_equiv
S1 S Uiso 0.27315 0.17376 0.41543 1.000 0.0500
S2 S Uiso 0.49879 0.27014 0.63970 1.000 0.0500
S3 S Uiso 0.47902 -0.11727 0.60765 1.000 0.0500
N1 N Uiso 0.53254 0.02229 0.65972 1.000 0.0500
N2 N Uiso 0.26518 0.47416 0.22188 1.000 0.0500
N3 N Uiso 0.52724 0.58617 0.47838 1.000 0.0500
N4 N Uiso 0.21008 -0.20090 0.37301 1.000 0.0500
C1 C Uiso 0.34941 0.31984 0.41174 1.000 0.0500
C2 C Uiso 0.43938 0.35733 0.49960 1.000 0.0500
C3 C Uiso 0.46707 0.11258 0.59676 1.000 0.0500
C4 C Uiso 0.37232 0.07230 0.50525 1.000 0.0500
C5 C Uiso 0.36653 -0.05888 0.50254 1.000 0.0500
C6 C Uiso 0.30446 0.40634 0.30683 1.000 0.0500
C7 C Uiso 0.48949 0.48313 0.48660 1.000 0.0500
C8 C Uiso 0.28215 -0.13785 0.42943 1.000 0.0500

loop_
_atom_type_symbol
_atom_type_description
_atom_type_scat_dispersion_real
_atom_type_scat_dispersion_imag
_atom_type_scat_source
C C 0.0033 0.0016 ' International Tables Vol C Tables 4.2.6.8 and 6.1.1.4'
N N 0.0061 0.0033 ' International Tables Vol C Tables 4.2.6.8 and 6.1.1.4'
S S 0.1246 0.1234 ' International Tables Vol C Tables 4.2.6.8 and 6.1.1.4'

loop_
_geom_angle_atom_site_label_1
_geom_angle_atom_site_label_2
_geom_angle_atom_site_label_3
_geom_angle
_geom_angle_publ_flag
C1 S1 C4 104.53 yes
C2 S2 C3 104.21 yes
N1 S3 C5 96.45 yes
S3 N1 C3 107.85 yes
S1 C1 C2 126.23 yes
S1 C1 C6 114.00 yes
C2 C1 C6 119.71 no
S2 C2 C1 126.33 yes
S2 C2 C7 114.06 yes
C1 C2 C7 119.51 no
S2 C3 N1 117.71 yes
S2 C3 C4 125.02 yes
N1 C3 C4 117.17 yes
S1 C4 C3 124.94 yes
S1 C4 C5 124.94 yes
C3 C4 C5 110.06 no
S3 C5 C4 108.44 yes
S3 C5 C8 123.13 yes
C4 C5 C8 128.42 no
N2 C6 C1 178.08 yes
N3 C7 C2 178.04 yes
N4 C8 C5 177.58 yes

loop_
_geom_bond_atom_site_label_1
_geom_bond_atom_site_label_2
_geom_bond_distance
_geom_bond_publ_flag
S1 C1 1.7483 yes
S1 C4 1.7460 yes
S2 C2 1.7463 yes
S2 C3 1.7418 yes
S3 N1 1.6563 yes
S3 C5 1.7015 yes
N1 C3 1.3322 yes
N2 C6 1.1619 yes
N3 C7 1.1622 yes
N4 C8 1.1620 yes
C1 C2 1.3512 no
C1 C6 1.4391 no
C2 C7 1.4373 no
C3 C4 1.4194 no
C4 C5 1.3813 no
C5 C8 1.4238 no

loop_
_geom_torsion_atom_site_label_1
_geom_torsion_atom_site_label_2
_geom_torsion_atom_site_label_3
_geom_torsion_atom_site_label_4
_geom_torsion
_geom_torsion_publ_flag
C1 S1 C4 C5 -162.19 no
C4 S1 C1 C2 -21.51 no
C4 S1 C1 C6 161.32 no
C1 S1 C4 C3 20.87 no
C3 S2 C2 C1 23.92 no
C3 S2 C2 C7 -159.88 no
C2 S2 C3 N1 159.74 no
C2 S2 C3 C4 -23.79 no
C5 S3 N1 C3 -0.83 no
N1 S3 C5 C8 -177.43 no
N1 S3 C5 C4 1.40 no
S3 N1 C3 C4 0.03 no
S3 N1 C3 S2 176.78 no
C6 C1 C2 C7 -0.31 no
S1 C1 C2 C7 -177.34 no
C6 C1 C2 S2 175.69 no
S1 C1 C2 S2 -1.33 no
S2 C3 C4 S1 1.87 no
S2 C3 C4 C5 -175.46 no
N1 C3 C4 C5 1.02 no
N1 C3 C4 S1 178.36 no
S1 C4 C5 S3 -178.86 no
C3 C4 C5 C8 177.23 no
S1 C4 C5 C8 -0.10 no
C3 C4 C5 S3 -1.52 no
